data_7204114
loop_
_publ_author_name
'Donohoe, Timothy J.'
'McRiner, Andrew J.'
'Helliwell, Madeleine'
'Sheldrake, Peter'

_publ_section_title
;
 Use of dissolving metals in the partial reduction of pyridines:
 formation of 2-alkyl-1,2-dihydropyridines&#x200A;
;
_journal_issue 12
_journal_name_full 'Journal of the Chemical Society, Perkin Transactions 1'
_journal_page_first 1435
_journal_paper_doi 10.1039/b101662h
_journal_year 2001
_chemical_formula_sum 'C16 H25 N O4'
_chemical_formula_weight 295.37
_space_group_IT_number 2
_symmetry_cell_setting triclinic
_symmetry_Int_Tables_number 2
_symmetry_space_group_name_Hall '-P 1'
_symmetry_space_group_name_H-M 'P -1'
_atom_sites_solution_hydrogens geom
_atom_sites_solution_primary direct
_atom_sites_solution_secondary difmap
_audit_creation_date 19100-10-24
_audit_creation_method 'by teXsan v1.7'
_audit_update_record
;
?
;
_cell_angle_alpha 111.20
_cell_angle_beta 93.03
_cell_angle_gamma 95.48
_cell_formula_units_Z 2
_cell_length_a 7.310
_cell_length_b 10.038
_cell_length_c 12.314
_cell_measurement_reflns_used 'one image'
_cell_measurement_temperature 293(2)
_cell_measurement_theta_max 20
_cell_measurement_theta_min 5
_cell_volume 834.847
_computing_cell_refinement 'MSC/AFC Diffractometer Control'
_computing_data_collection 'MSC/AFC Diffractometer Control'
_computing_data_reduction 'teXsan (MSC, 1995)'
_computing_publication_material 'teXsan (MSC, 1995)'
_computing_structure_refinement 'SHELXL-97 (Sheldrick, 1997)'
_computing_structure_solution
;
SIR92 (Altomare, et. al. 1993)
;
_diffrn_ambient_temperature 293(2)
_diffrn_measured_fraction_theta_full 0.633
_diffrn_measured_fraction_theta_max 0.633
_diffrn_measurement_device 'Rigaku RAXIS'
_diffrn_measurement_method '90 x 4 degree phi scans'
_diffrn_radiation_detector 'scintillation counter'
_diffrn_radiation_monochromator graphite
_diffrn_radiation_source 'Rigaku rotating anode'
_diffrn_radiation_type MoK\a
_diffrn_radiation_wavelength 0.71069
_diffrn_reflns_av_R_equivalents 0.035
_diffrn_reflns_av_sigmaI/netI 0.0276
_diffrn_reflns_limit_h_max 8
_diffrn_reflns_limit_h_min -9
_diffrn_reflns_limit_k_max 11
_diffrn_reflns_limit_k_min -12
_diffrn_reflns_limit_l_max 14
_diffrn_reflns_limit_l_min -14
_diffrn_reflns_number 14636
_diffrn_reflns_theta_full 26.31
_diffrn_reflns_theta_max 26.31
_diffrn_reflns_theta_min 2.19
_diffrn_standards_decay_% 0.00
_diffrn_standards_interval_count 0
_diffrn_standards_number 0
_exptl_absorpt_coefficient_mu 0.084
_exptl_absorpt_correction_type none
_exptl_crystal_colour colourless
_exptl_crystal_density_diffrn 1.175
_exptl_crystal_density_method 'not measured'
_exptl_crystal_description plate
_exptl_crystal_F_000 320
_exptl_crystal_size_max 0.5
_exptl_crystal_size_mid 0.4
_exptl_crystal_size_min 0.05
_refine_diff_density_max 0.120
_refine_diff_density_min -0.142
_refine_diff_density_rms 0.028
_refine_ls_extinction_method none
_refine_ls_goodness_of_fit_ref 1.035
_refine_ls_hydrogen_treatment mixed
_refine_ls_matrix_type full
_refine_ls_number_parameters 194
_refine_ls_number_reflns 2152
_refine_ls_number_restraints 0
_refine_ls_restrained_S_all 1.035
_refine_ls_R_factor_all 0.0456
_refine_ls_R_factor_gt 0.0377
_refine_ls_shift/su_max 0.000
_refine_ls_shift/su_mean 0.000
_refine_ls_structure_factor_coef Fsqd
_refine_ls_weighting_details 'w=1/[\s^2^(Fo^2^)+(0.0656P)^2^+0.1042P] where P=(Fo^2^+2Fc^2^)/3'
_refine_ls_weighting_scheme calc
_refine_ls_wR_factor_gt 0.1022
_refine_ls_wR_factor_ref 0.1091
_reflns_number_gt 1843
_reflns_number_total 2152
_reflns_threshold_expression >2sigma(I)
_cod_data_source_file b101662h.txt
_cod_data_source_block compound_29
_cod_depositor_comments
;
The following automatic conversions were performed:

'_refine_ls_weighting_scheme' value 'calc
w=1/[\s^2^(Fo^2^)+(0.0656P)^2^+0.1042P] where P=(Fo^2^+2Fc^2^)/3' was
changed to 'calc'. New tag '_refine_ls_weighting_details' was
created. The value of the new tag was set to
'w=1/[\s^2^(Fo^2^)+(0.0656P)^2^+0.1042P] where P=(Fo^2^+2Fc^2^)/3'.

Automatic conversion script
Id: cif_fix_values 3143 2015-03-26 13:38:13Z robertas 
;
_cod_original_cell_volume 834.8
_cod_original_sg_symbol_H-M 'P -1       '
_cod_database_code 7204114

loop_
_symmetry_equiv_pos_as_xyz
'x, y, z'
'-x, -y, -z'

loop_
_atom_site_label
_atom_site_type_symbol
_atom_site_fract_x
_atom_site_fract_y
_atom_site_fract_z
_atom_site_U_iso_or_equiv
_atom_site_adp_type
_atom_site_occupancy
_atom_site_calc_flag
_atom_site_refinement_flags
_atom_site_disorder_assembly
_atom_site_disorder_group
O1 O 0.33962(17) 0.23738(13) 0.80089(10) 0.0597(4) Uani 1 d . . .
O2 O 0.47184(19) 0.44647(14) 0.79399(11) 0.0711(4) Uani 1 d . . .
O3 O 0.11872(16) 0.29946(13) 0.31433(11) 0.0590(4) Uani 1 d . . .
O4 O -0.04627(17) 0.16309(15) 0.39216(13) 0.0700(4) Uani 1 d . . .
N1 N 0.25632(19) 0.05066(13) 0.44417(11) 0.0451(4) Uani 1 d . . .
C1 C 0.2946(2) 0.11470(17) 0.56103(14) 0.0434(4) Uani 1 d . . .
H1 H 0.2714 0.0598 0.6067 0.052 Uiso 1 calc R . .
C2 C 0.3657(2) 0.25566(17) 0.61584(14) 0.0448(4) Uani 1 d . . .
C3 C 0.4201(3) 0.34571(18) 0.54458(15) 0.0533(5) Uani 1 d . . .
H3A H 0.5356 0.4060 0.5797 0.064 Uiso 1 calc R . .
H3B H 0.3265 0.4082 0.5452 0.064 Uiso 1 calc R . .
C4 C 0.4419(2) 0.25060(18) 0.41833(15) 0.0518(5) Uani 1 d . . .
H4A H 0.5544 0.2060 0.4158 0.062 Uiso 1 calc R . .
H4B H 0.4519 0.3094 0.3709 0.062 Uiso 1 calc R . .
C5 C 0.2769(2) 0.13374(17) 0.36826(14) 0.0452(4) Uani 1 d . . .
C6 C 0.2977(3) 0.0158(2) 0.24950(16) 0.0600(5) Uani 1 d . . .
H6A H 0.2535 0.0424 0.1854 0.072 Uiso 1 calc R . .
H6B H 0.4255 -0.0015 0.2419 0.072 Uiso 1 calc R . .
C7 C 0.1792(3) -0.1160(2) 0.25156(16) 0.0652(5) Uani 1 d . . .
H7A H 0.2235 -0.2036 0.2017 0.078 Uiso 1 calc R . .
H7B H 0.0516 -0.1167 0.2250 0.078 Uiso 1 calc R . .
C8 C 0.1967(2) -0.10314(17) 0.37898(15) 0.0494(4) Uani 1 d . . .
H8A H 0.0793 -0.1328 0.4017 0.059 Uiso 1 calc R . .
H8B H 0.2876 -0.1614 0.3920 0.059 Uiso 1 calc R . .
C9 C 0.3987(2) 0.32317(19) 0.74247(16) 0.0519(5) Uani 1 d . . .
C10 C 0.3574(3) 0.3031(2) 0.92907(15) 0.0633(5) Uani 1 d . . .
H10 H 0.4777 0.3619 0.9562 0.076 Uiso 1 calc R . .
C11 C 0.3481(4) 0.1811(3) 0.9726(2) 0.0994(8) Uani 1 d . . .
H11A H 0.2332 0.1203 0.9424 0.149 Uiso 1 calc R . .
H11B H 0.3564 0.2190 1.0566 0.149 Uiso 1 calc R . .
H11C H 0.4486 0.1262 0.9467 0.149 Uiso 1 calc R . .
C12 C 0.2064(3) 0.3973(2) 0.96928(18) 0.0804(7) Uani 1 d . . .
H12A H 0.2119 0.4686 0.9341 0.121 Uiso 1 calc R . .
H12B H 0.2226 0.4441 1.0529 0.121 Uiso 1 calc R . .
H12C H 0.0885 0.3391 0.9464 0.121 Uiso 1 calc R . .
C13 C 0.0971(2) 0.19853(17) 0.36112(14) 0.0466(4) Uani 1 d . . .
C14 C -0.0420(2) 0.3714(2) 0.30139(17) 0.0598(5) Uani 1 d . . .
H14 H -0.1184 0.3791 0.3659 0.072 Uiso 1 calc R . .
C15 C 0.0355(3) 0.5196(2) 0.31102(19) 0.0714(6) Uani 1 d . . .
H15A H 0.1006 0.5698 0.3870 0.107 Uiso 1 calc R . .
H15B H -0.0634 0.5713 0.3002 0.107 Uiso 1 calc R . .
H15C H 0.1188 0.5124 0.2520 0.107 Uiso 1 calc R . .
C16 C -0.1533(3) 0.2842(2) 0.1875(2) 0.0918(8) Uani 1 d . . .
H16A H -0.0773 0.2729 0.1242 0.138 Uiso 1 calc R . .
H16B H -0.2563 0.3327 0.1775 0.138 Uiso 1 calc R . .
H16C H -0.1977 0.1912 0.1878 0.138 Uiso 1 calc R . .

loop_
_atom_site_aniso_label
_atom_site_aniso_U_11
_atom_site_aniso_U_22
_atom_site_aniso_U_33
_atom_site_aniso_U_23
_atom_site_aniso_U_13
_atom_site_aniso_U_12
O1 0.0731(9) 0.0574(8) 0.0442(7) 0.0152(6) 0.0039(6) 0.0022(7)
O2 0.0771(9) 0.0590(8) 0.0638(9) 0.0136(7) -0.0080(7) -0.0113(7)
O3 0.0519(7) 0.0671(8) 0.0799(9) 0.0492(7) 0.0165(6) 0.0183(6)
O4 0.0510(8) 0.0845(10) 0.0988(11) 0.0602(9) 0.0179(7) 0.0117(7)
N1 0.0542(8) 0.0376(7) 0.0462(9) 0.0189(6) 0.0035(6) 0.0048(6)
C1 0.0385(9) 0.0496(10) 0.0481(11) 0.0242(8) 0.0044(7) 0.0097(8)
C2 0.0415(9) 0.0440(9) 0.0488(10) 0.0173(8) 0.0014(7) 0.0049(8)
C3 0.0505(10) 0.0468(10) 0.0636(12) 0.0240(9) -0.0001(8) -0.0004(8)
C4 0.0463(10) 0.0555(10) 0.0633(12) 0.0322(9) 0.0102(8) 0.0078(8)
C5 0.0488(10) 0.0456(9) 0.0477(10) 0.0236(8) 0.0081(7) 0.0088(8)
C6 0.0717(13) 0.0606(11) 0.0507(11) 0.0206(9) 0.0131(9) 0.0182(10)
C7 0.0783(13) 0.0531(11) 0.0568(12) 0.0120(9) 0.0012(10) 0.0089(10)
C8 0.0478(10) 0.0410(9) 0.0585(11) 0.0175(8) 0.0021(8) 0.0072(8)
C9 0.0458(10) 0.0513(11) 0.0572(12) 0.0191(9) -0.0002(8) 0.0050(9)
C10 0.0677(12) 0.0726(13) 0.0419(11) 0.0137(9) -0.0009(9) 0.0052(11)
C11 0.144(2) 0.1007(19) 0.0622(15) 0.0377(14) 0.0144(14) 0.0249(17)
C12 0.0759(14) 0.0918(16) 0.0576(13) 0.0086(11) 0.0060(10) 0.0106(13)
C13 0.0497(10) 0.0476(10) 0.0474(10) 0.0234(8) 0.0050(8) 0.0051(8)
C14 0.0538(11) 0.0671(12) 0.0736(13) 0.0404(10) 0.0097(9) 0.0201(10)
C15 0.0722(14) 0.0639(13) 0.0882(16) 0.0384(11) 0.0051(11) 0.0169(11)
C16 0.0900(17) 0.0786(15) 0.109(2) 0.0431(14) -0.0224(14) 0.0044(13)

loop_
_atom_type_symbol
_atom_type_description
_atom_type_scat_dispersion_real
_atom_type_scat_dispersion_imag
_atom_type_scat_source
C C 0.0033 0.0016 'International Tables Vol C Tables 4.2.6.8 and 6.1.1.4'
H H 0.0000 0.0000 'International Tables Vol C Tables 4.2.6.8 and 6.1.1.4'
N N 0.0061 0.0033 'International Tables Vol C Tables 4.2.6.8 and 6.1.1.4'
O O 0.0106 0.0060 'International Tables Vol C Tables 4.2.6.8 and 6.1.1.4'

loop_
_geom_angle_atom_site_label_1
_geom_angle_atom_site_label_2
_geom_angle_atom_site_label_3
_geom_angle
_geom_angle_site_symmetry_1
_geom_angle_site_symmetry_3
_geom_angle_publ_flag
C9 O1 C10 116.76(14) . . ?
C13 O3 C14 117.83(13) . . ?
C1 N1 C8 126.12(13) . . ?
C1 N1 C5 120.86(13) . . ?
C8 N1 C5 113.00(13) . . ?
N1 C1 C2 123.48(15) . . ?
N1 C1 H1 118.3 . . ?
C2 C1 H1 118.3 . . ?
C1 C2 C9 122.17(15) . . ?
C1 C2 C3 120.07(15) . . ?
C9 C2 C3 117.71(14) . . ?
C2 C3 C4 111.12(14) . . ?
C2 C3 H3A 109.4 . . ?
C4 C3 H3A 109.4 . . ?
C2 C3 H3B 109.4 . . ?
C4 C3 H3B 109.4 . . ?
H3A C3 H3B 108.0 . . ?
C3 C4 C5 110.73(13) . . ?
C3 C4 H4A 109.5 . . ?
C5 C4 H4A 109.5 . . ?
C3 C4 H4B 109.5 . . ?
C5 C4 H4B 109.5 . . ?
H4A C4 H4B 108.1 . . ?
N1 C5 C4 109.16(13) . . ?
N1 C5 C13 108.27(13) . . ?
C4 C5 C13 111.62(14) . . ?
N1 C5 C6 101.96(13) . . ?
C4 C5 C6 115.54(14) . . ?
C13 C5 C6 109.66(14) . . ?
C7 C6 C5 103.92(14) . . ?
C7 C6 H6A 111.0 . . ?
C5 C6 H6A 111.0 . . ?
C7 C6 H6B 111.0 . . ?
C5 C6 H6B 111.0 . . ?
H6A C6 H6B 109.0 . . ?
C6 C7 C8 105.17(14) . . ?
C6 C7 H7A 110.7 . . ?
C8 C7 H7A 110.7 . . ?
C6 C7 H7B 110.7 . . ?
C8 C7 H7B 110.7 . . ?
H7A C7 H7B 108.8 . . ?
N1 C8 C7 103.83(14) . . ?
N1 C8 H8A 111.0 . . ?
C7 C8 H8A 111.0 . . ?
N1 C8 H8B 111.0 . . ?
C7 C8 H8B 111.0 . . ?
H8A C8 H8B 109.0 . . ?
O2 C9 O1 121.78(16) . . ?
O2 C9 C2 123.84(17) . . ?
O1 C9 C2 114.38(14) . . ?
O1 C10 C11 106.40(16) . . ?
O1 C10 C12 109.83(15) . . ?
C11 C10 C12 112.6(2) . . ?
O1 C10 H10 109.3 . . ?
C11 C10 H10 109.3 . . ?
C12 C10 H10 109.3 . . ?
C10 C11 H11A 109.5 . . ?
C10 C11 H11B 109.5 . . ?
H11A C11 H11B 109.5 . . ?
C10 C11 H11C 109.5 . . ?
H11A C11 H11C 109.5 . . ?
H11B C11 H11C 109.5 . . ?
C10 C12 H12A 109.5 . . ?
C10 C12 H12B 109.5 . . ?
H12A C12 H12B 109.5 . . ?
C10 C12 H12C 109.5 . . ?
H12A C12 H12C 109.5 . . ?
H12B C12 H12C 109.5 . . ?
O4 C13 O3 123.69(16) . . ?
O4 C13 C5 124.92(15) . . ?
O3 C13 C5 111.39(14) . . ?
O3 C14 C16 109.28(17) . . ?
O3 C14 C15 105.43(14) . . ?
C16 C14 C15 114.33(17) . . ?
O3 C14 H14 109.2 . . ?
C16 C14 H14 109.2 . . ?
C15 C14 H14 109.2 . . ?
C14 C15 H15A 109.5 . . ?
C14 C15 H15B 109.5 . . ?
H15A C15 H15B 109.5 . . ?
C14 C15 H15C 109.5 . . ?
H15A C15 H15C 109.5 . . ?
H15B C15 H15C 109.5 . . ?
C14 C16 H16A 109.5 . . ?
C14 C16 H16B 109.5 . . ?
H16A C16 H16B 109.5 . . ?
C14 C16 H16C 109.5 . . ?
H16A C16 H16C 109.5 . . ?
H16B C16 H16C 109.5 . . ?

loop_
_geom_bond_atom_site_label_1
_geom_bond_atom_site_label_2
_geom_bond_distance
_geom_bond_site_symmetry_2
_geom_bond_publ_flag
O1 C9 1.362(2) . ?
O1 C10 1.467(2) . ?
O2 C9 1.221(2) . ?
O3 C13 1.3359(19) . ?
O3 C14 1.467(2) . ?
O4 C13 1.200(2) . ?
N1 C1 1.348(2) . ?
N1 C8 1.468(2) . ?
N1 C5 1.465(2) . ?
C1 C2 1.364(2) . ?
C1 H1 0.9300 . ?
C2 C9 1.454(2) . ?
C2 C3 1.512(2) . ?
C3 C4 1.528(2) . ?
C3 H3A 0.9700 . ?
C3 H3B 0.9700 . ?
C4 C5 1.530(2) . ?
C4 H4A 0.9700 . ?
C4 H4B 0.9700 . ?
C5 C13 1.533(2) . ?
C5 C6 1.539(2) . ?
C6 C7 1.519(3) . ?
C6 H6A 0.9700 . ?
C6 H6B 0.9700 . ?
C7 C8 1.525(3) . ?
C7 H7A 0.9700 . ?
C7 H7B 0.9700 . ?
C8 H8A 0.9700 . ?
C8 H8B 0.9700 . ?
C10 C11 1.501(3) . ?
C10 C12 1.509(3) . ?
C10 H10 0.9800 . ?
C11 H11A 0.9600 . ?
C11 H11B 0.9600 . ?
C11 H11C 0.9600 . ?
C12 H12A 0.9600 . ?
C12 H12B 0.9600 . ?
C12 H12C 0.9600 . ?
C14 C16 1.501(3) . ?
C14 C15 1.500(3) . ?
C14 H14 0.9800 . ?
C15 H15A 0.9600 . ?
C15 H15B 0.9600 . ?
C15 H15C 0.9600 . ?
C16 H16A 0.9600 . ?
C16 H16B 0.9600 . ?
C16 H16C 0.9600 . ?

loop_
_geom_torsion_atom_site_label_1
_geom_torsion_atom_site_label_2
_geom_torsion_atom_site_label_3
_geom_torsion_atom_site_label_4
_geom_torsion
_geom_torsion_site_symmetry_1
_geom_torsion_site_symmetry_2
_geom_torsion_site_symmetry_3
_geom_torsion_site_symmetry_4
_geom_torsion_publ_flag
C8 N1 C1 C2 173.76(15) . . . . ?
C5 N1 C1 C2 -4.6(2) . . . . ?
N1 C1 C2 C9 177.51(14) . . . . ?
N1 C1 C2 C3 -5.0(2) . . . . ?
C1 C2 C3 C4 -17.8(2) . . . . ?
C9 C2 C3 C4 159.85(14) . . . . ?
C2 C3 C4 C5 47.66(19) . . . . ?
C1 N1 C5 C4 35.20(19) . . . . ?
C8 N1 C5 C4 -143.34(14) . . . . ?
C1 N1 C5 C13 -86.51(17) . . . . ?
C8 N1 C5 C13 94.95(15) . . . . ?
C1 N1 C5 C6 157.89(14) . . . . ?
C8 N1 C5 C6 -20.65(18) . . . . ?
C3 C4 C5 N1 -55.92(17) . . . . ?
C3 C4 C5 C13 63.74(18) . . . . ?
C3 C4 C5 C6 -170.07(14) . . . . ?
N1 C5 C6 C7 32.75(17) . . . . ?
C4 C5 C6 C7 150.98(15) . . . . ?
C13 C5 C6 C7 -81.83(17) . . . . ?
C5 C6 C7 C8 -33.87(18) . . . . ?
C1 N1 C8 C7 -178.41(15) . . . . ?
C5 N1 C8 C7 0.04(18) . . . . ?
C6 C7 C8 N1 21.16(18) . . . . ?
C10 O1 C9 O2 3.8(2) . . . . ?
C10 O1 C9 C2 -175.79(14) . . . . ?
C1 C2 C9 O2 175.59(17) . . . . ?
C3 C2 C9 O2 -2.0(3) . . . . ?
C1 C2 C9 O1 -4.9(2) . . . . ?
C3 C2 C9 O1 177.57(14) . . . . ?
C9 O1 C10 C11 -160.76(18) . . . . ?
C9 O1 C10 C12 77.1(2) . . . . ?
C14 O3 C13 O4 0.6(2) . . . . ?
C14 O3 C13 C5 179.85(14) . . . . ?
N1 C5 C13 O4 -13.9(2) . . . . ?
C4 C5 C13 O4 -134.08(18) . . . . ?
C6 C5 C13 O4 96.6(2) . . . . ?
N1 C5 C13 O3 166.82(13) . . . . ?
C4 C5 C13 O3 46.64(18) . . . . ?
C6 C5 C13 O3 -82.71(17) . . . . ?
C13 O3 C14 C16 -86.3(2) . . . . ?
C13 O3 C14 C15 150.33(16) . . . . ?

loop_
_cod_related_entry_id
_cod_related_entry_database
_cod_related_entry_code
1 ChemSpider 9208938
